data_4333401
loop_
_publ_author_name
'Caruso, Francesco'
'Pettinari, Claudio'
'Marchetti, Fabio'
'Natanti, Paolo'
'Phillips, Christine'
'Tanski, Joseph'
'Rossi, Miriam'

_publ_section_title
;
 Synthesis, molecular structure (X-ray and DFT), and solution behavior of
 titanium 4-Acyl-5-pyrazolonates. Correlations with related antitumor
 beta-diketonato derivatives.
;
_journal_issue 18
_journal_name_full 'Inorganic chemistry'
_journal_page_first 7553
_journal_page_last 7560
_journal_paper_doi 10.1021/ic700935x
_journal_volume 46
_journal_year 2007
_chemical_formula_moiety 'C36 H48 N4 O6 Ti'
_chemical_formula_sum 'C36 H48 N4 O6 Ti'
_chemical_formula_weight 680.68
_chemical_name_systematic
;
bis(4-(3,3-dimethylbutanoyl-3-methyl-1-phenyl)pyrazolon-
5-ato-O,O')-diethoxy-titanium(iv)
;
_space_group_IT_number 33
_symmetry_cell_setting orthorhombic
_symmetry_space_group_name_Hall 'P 2c -2n'
_symmetry_space_group_name_H-M 'P n a 21'
_atom_sites_solution_hydrogens geom
_atom_sites_solution_primary direct
_atom_sites_solution_secondary difmap
_audit_creation_date 2007-03-11
_audit_creation_method SHELXL-97
_cell_angle_alpha 90.00
_cell_angle_beta 90.00
_cell_angle_gamma 90.00
_cell_formula_units_Z 4
_cell_length_a 20.047(4)
_cell_length_b 11.296(2)
_cell_length_c 16.169(3)
_cell_measurement_temperature 243(2)
_cell_volume 3661.5(12)
_computing_cell_refinement 'Bruker SMART'
_computing_data_collection 'Bruker SMART'
_computing_data_reduction 'Bruker SHELXTL'
_computing_molecular_graphics 'Bruker SHELXTL'
_computing_publication_material 'Bruker SHELXTL'
_computing_structure_refinement 'SHELXL-97 (Sheldrick, 1997)'
_computing_structure_solution 'SHELXS-97 (Sheldrick, 1990)'
_diffrn_ambient_temperature 243(2)
_diffrn_measured_fraction_theta_full 0.98
_diffrn_measured_fraction_theta_max 0.98
_diffrn_measurement_device_type 'CCD area detector'
_diffrn_measurement_method 'phi and omega scans'
_diffrn_radiation_monochromator graphite
_diffrn_radiation_source 'fine-focus sealed tube'
_diffrn_radiation_type MoK\a
_diffrn_radiation_wavelength 0.71073
_diffrn_reflns_av_R_equivalents 0.0672
_diffrn_reflns_av_sigmaI/netI 0.0621
_diffrn_reflns_limit_h_max 26
_diffrn_reflns_limit_h_min -26
_diffrn_reflns_limit_k_max 13
_diffrn_reflns_limit_k_min -14
_diffrn_reflns_limit_l_max 21
_diffrn_reflns_limit_l_min -12
_diffrn_reflns_number 24986
_diffrn_reflns_theta_full 27.50
_diffrn_reflns_theta_max 27.50
_diffrn_reflns_theta_min 2.03
_diffrn_standards_decay_% none
_exptl_absorpt_coefficient_mu 0.282
_exptl_absorpt_correction_T_max 0.9820
_exptl_absorpt_correction_T_min 0.9512
_exptl_absorpt_correction_type empirical
_exptl_absorpt_process_details sadabs
_exptl_crystal_colour yellow
_exptl_crystal_density_diffrn 1.235
_exptl_crystal_density_method 'not measured'
_exptl_crystal_description block
_exptl_crystal_F_000 1448
_exptl_crystal_size_max 0.10
_exptl_crystal_size_mid 0.10
_exptl_crystal_size_min 0.05
_refine_diff_density_max 0.170
_refine_diff_density_min -0.213
_refine_diff_density_rms 0.035
_refine_ls_abs_structure_details 'Flack H D (1983), Acta Cryst. A39, 876-881'
_refine_ls_abs_structure_Flack 0.03(3)
_refine_ls_extinction_method none
_refine_ls_goodness_of_fit_ref 1.002
_refine_ls_hydrogen_treatment constr
_refine_ls_matrix_type full
_refine_ls_number_parameters 435
_refine_ls_number_reflns 6139
_refine_ls_number_restraints 1
_refine_ls_restrained_S_all 1.002
_refine_ls_R_factor_all 0.0977
_refine_ls_R_factor_gt 0.0441
_refine_ls_shift/su_max 0.002
_refine_ls_shift/su_mean 0.000
_refine_ls_structure_factor_coef Fsqd
_refine_ls_weighting_details 'calc w=1/[\s^2^(Fo^2^)+(0.0450P)^2^+0.0000P] where P=(Fo^2^+2Fc^2^)/3'
_refine_ls_weighting_scheme calc
_refine_ls_wR_factor_gt 0.0904
_refine_ls_wR_factor_ref 0.1042
_reflns_number_gt 4290
_reflns_number_total 6139
_reflns_threshold_expression >1.5sigma(I)
_cod_data_source_file ic700935xsup1.cif
_cod_data_source_block Ti-mononuclear
_cod_depositor_comments
;
The following automatic conversions were performed:

'_symmetry_cell_setting' value 'Orthorhombic' changed to
'orthorhombic' according to
/home/saulius/struct/CIF-dictionaries/cif_core.dic dictionary named
'cif_core.dic' version 2.4.2 from 2011-04-26.

Automatic conversion script
Id: cif_fix_values 1891 2012-01-12 08:04:46Z andrius 

 Adding full bibliography for 4333401--4333402.cif.
;
_cod_original_sg_symbol_H-M Pna2(1)
_cod_database_code 4333401

loop_
_symmetry_equiv_pos_as_xyz
'x, y, z'
'-x, -y, z+1/2'
'x+1/2, -y+1/2, z'
'-x+1/2, y+1/2, z+1/2'

loop_
_atom_site_label
_atom_site_type_symbol
_atom_site_fract_x
_atom_site_fract_y
_atom_site_fract_z
_atom_site_U_iso_or_equiv
_atom_site_adp_type
_atom_site_occupancy
_atom_site_symmetry_multiplicity
_atom_site_calc_flag
_atom_site_refinement_flags
Ti Ti 0.11310(3) 0.98662(4) 0.31639(5) 0.04966(18) Uani 1 1 d .
O3 O 0.07360(13) 1.0786(2) 0.39117(18) 0.0688(8) Uani 1 1 d .
O4 O 0.15266(13) 0.8855(2) 0.38337(17) 0.0649(8) Uani 1 1 d .
O11 O 0.03890(11) 0.87292(17) 0.29479(14) 0.0517(6) Uani 1 1 d .
O12 O 0.06733(15) 1.0863(2) 0.22541(18) 0.0669(8) Uani 1 1 d .
O21 O 0.18680(11) 1.10209(17) 0.29911(15) 0.0516(6) Uani 1 1 d .
O22 O 0.15568(14) 0.8995(2) 0.21516(16) 0.0639(8) Uani 1 1 d .
N11 N -0.05843(15) 0.8042(3) 0.23646(18) 0.0524(7) Uani 1 1 d .
N12 N -0.10811(16) 0.8425(3) 0.1818(2) 0.0648(9) Uani 1 1 d .
N21 N 0.28110(14) 1.1824(2) 0.23771(18) 0.0487(7) Uani 1 1 d .
N22 N 0.32834(15) 1.1532(3) 0.17827(19) 0.0597(8) Uani 1 1 d .
C11 C -0.00988(19) 0.8860(3) 0.2447(2) 0.0473(9) Uani 1 1 d .
C12 C -0.02708(18) 0.9809(3) 0.1918(2) 0.0480(9) Uani 1 1 d .
C13 C -0.08933(19) 0.9460(3) 0.1561(2) 0.0568(10) Uani 1 1 d .
C14 C 0.01380(19) 1.0810(3) 0.1846(2) 0.0527(9) Uani 1 1 d .
C15 C -0.0034(2) 1.1870(4) 0.1325(3) 0.0799(13) Uani 1 1 d .
H15A H -0.0452 1.1699 0.1036 0.096 Uiso 1 1 calc R
H15B H -0.0119 1.2536 0.1699 0.096 Uiso 1 1 calc R
C16 C 0.04620(19) 1.2269(3) 0.0696(3) 0.0596(10) Uani 1 1 d .
C17 C 0.0653(4) 1.1281(5) 0.0150(4) 0.187(4) Uani 1 1 d .
H17A H 0.0956 1.0757 0.0441 0.280 Uiso 1 1 calc R
H17B H 0.0872 1.1590 -0.0340 0.280 Uiso 1 1 calc R
H17C H 0.0257 1.0844 -0.0012 0.280 Uiso 1 1 calc R
C18 C 0.1075(3) 1.2750(6) 0.1093(4) 0.160(3) Uani 1 1 d .
H18A H 0.1352 1.2101 0.1283 0.240 Uiso 1 1 calc R
H18B H 0.0951 1.3242 0.1560 0.240 Uiso 1 1 calc R
H18C H 0.1321 1.3221 0.0694 0.240 Uiso 1 1 calc R
C19 C 0.0156(2) 1.3240(4) 0.0159(3) 0.116(2) Uani 1 1 d .
H19A H -0.0274 1.2978 -0.0046 0.174 Uiso 1 1 calc R
H19B H 0.0449 1.3405 -0.0304 0.174 Uiso 1 1 calc R
H19C H 0.0099 1.3952 0.0487 0.174 Uiso 1 1 calc R
C21 C 0.23338(17) 1.0982(3) 0.2449(2) 0.0439(8) Uani 1 1 d .
C22 C 0.24840(17) 1.0115(3) 0.1846(2) 0.0461(9) Uani 1 1 d .
C23 C 0.30949(18) 1.0520(3) 0.1470(2) 0.0545(10) Uani 1 1 d .
C24 C 0.20631(19) 0.9137(3) 0.1703(2) 0.0484(9) Uani 1 1 d .
C25 C 0.2211(2) 0.8282(3) 0.1018(2) 0.0630(11) Uani 1 1 d .
H25A H 0.2666 0.7985 0.1101 0.076 Uiso 1 1 calc R
H25B H 0.2212 0.8728 0.0498 0.076 Uiso 1 1 calc R
C26 C 0.17529(19) 0.7202(3) 0.0899(2) 0.0534(10) Uani 1 1 d .
C27 C 0.1783(2) 0.6408(4) 0.1647(3) 0.0884(15) Uani 1 1 d .
H27A H 0.1592 0.6815 0.2119 0.133 Uiso 1 1 calc R
H27B H 0.2244 0.6207 0.1764 0.133 Uiso 1 1 calc R
H27C H 0.1532 0.5690 0.1540 0.133 Uiso 1 1 calc R
C28 C 0.1042(2) 0.7573(4) 0.0725(3) 0.0843(14) Uani 1 1 d .
H28A H 0.0876 0.8043 0.1183 0.126 Uiso 1 1 calc R
H28B H 0.0766 0.6874 0.0660 0.126 Uiso 1 1 calc R
H28C H 0.1028 0.8039 0.0222 0.126 Uiso 1 1 calc R
C29 C 0.2027(2) 0.6535(3) 0.0143(2) 0.0718(12) Uani 1 1 d .
H29A H 0.2491 0.6332 0.0237 0.108 Uiso 1 1 calc R
H29B H 0.1992 0.7035 -0.0343 0.108 Uiso 1 1 calc R
H29C H 0.1770 0.5817 0.0058 0.108 Uiso 1 1 calc R
C31 C 0.0436(3) 1.1901(4) 0.4016(4) 0.1129(19) Uani 1 1 d .
H31A H 0.0436 1.2313 0.3483 0.135 Uiso 1 1 calc R
H31B H -0.0031 1.1783 0.4179 0.135 Uiso 1 1 calc R
C32 C 0.0745(3) 1.2627(4) 0.4604(3) 0.115(2) Uani 1 1 d .
H32A H 0.0528 1.3393 0.4613 0.172 Uiso 1 1 calc R
H32B H 0.1212 1.2727 0.4461 0.172 Uiso 1 1 calc R
H32C H 0.0711 1.2262 0.5146 0.172 Uiso 1 1 calc R
C41 C 0.1779(3) 0.7756(4) 0.3998(3) 0.1011(17) Uani 1 1 d .
H41A H 0.2027 0.7481 0.3512 0.121 Uiso 1 1 calc R
H41B H 0.1406 0.7208 0.4086 0.121 Uiso 1 1 calc R
C42 C 0.2211(3) 0.7705(5) 0.4706(3) 0.124(2) Uani 1 1 d .
H42A H 0.2468 0.6978 0.4690 0.186 Uiso 1 1 calc R
H42B H 0.1946 0.7726 0.5207 0.186 Uiso 1 1 calc R
H42C H 0.2512 0.8378 0.4697 0.186 Uiso 1 1 calc R
C110 C -0.1337(2) 1.0114(4) 0.0980(3) 0.0846(14) Uani 1 1 d .
H11A H -0.1706 0.9609 0.0819 0.127 Uiso 1 1 calc R
H11B H -0.1086 1.0341 0.0492 0.127 Uiso 1 1 calc R
H11C H -0.1508 1.0818 0.1250 0.127 Uiso 1 1 calc R
C111 C -0.0636(2) 0.6907(3) 0.2747(2) 0.0586(10) Uani 1 1 d .
C112 C -0.0075(3) 0.6217(3) 0.2824(3) 0.0772(12) Uani 1 1 d .
H11D H 0.0341 0.6478 0.2630 0.093 Uiso 1 1 calc R
C113 C -0.0148(3) 0.5111(3) 0.3201(4) 0.0937(14) Uani 1 1 d .
H11E H 0.0228 0.4623 0.3267 0.112 Uiso 1 1 calc R
C114 C -0.0752(4) 0.4728(4) 0.3474(3) 0.1029(19) Uani 1 1 d .
H11F H -0.0790 0.3981 0.3726 0.124 Uiso 1 1 calc R
C115 C -0.1303(3) 0.5422(5) 0.3384(3) 0.0940(16) Uani 1 1 d .
H11G H -0.1720 0.5149 0.3571 0.113 Uiso 1 1 calc R
C116 C -0.1252(2) 0.6533(3) 0.3016(3) 0.0740(12) Uani 1 1 d .
H11H H -0.1630 0.7017 0.2953 0.089 Uiso 1 1 calc R
C210 C 0.3509(2) 0.9937(4) 0.0832(3) 0.0850(14) Uani 1 1 d .
H21A H 0.3892 1.0430 0.0708 0.127 Uiso 1 1 calc R
H21B H 0.3246 0.9824 0.0334 0.127 Uiso 1 1 calc R
H21C H 0.3660 0.9175 0.1036 0.127 Uiso 1 1 calc R
C211 C 0.28824(19) 1.2890(3) 0.2833(2) 0.0489(9) Uani 1 1 d .
C212 C 0.35148(19) 1.3315(3) 0.3003(2) 0.0562(9) Uani 1 1 d .
H21D H 0.3893 1.2901 0.2820 0.067 Uiso 1 1 calc R
C213 C 0.3584(2) 1.4341(3) 0.3439(2) 0.0673(11) Uani 1 1 d .
H21E H 0.4013 1.4623 0.3566 0.081 Uiso 1 1 calc R
C214 C 0.3035(2) 1.4965(3) 0.3694(3) 0.0776(13) Uani 1 1 d .
H21F H 0.3089 1.5676 0.3989 0.093 Uiso 1 1 calc R
C215 C 0.2411(2) 1.4557(3) 0.3520(3) 0.0763(13) Uani 1 1 d .
H21G H 0.2036 1.4989 0.3695 0.092 Uiso 1 1 calc R
C216 C 0.23248(19) 1.3508(3) 0.3086(3) 0.0625(10) Uani 1 1 d .
H21H H 0.1895 1.3224 0.2967 0.075 Uiso 1 1 calc R

loop_
_atom_site_aniso_label
_atom_site_aniso_U_11
_atom_site_aniso_U_22
_atom_site_aniso_U_33
_atom_site_aniso_U_23
_atom_site_aniso_U_13
_atom_site_aniso_U_12
Ti 0.0524(3) 0.0448(3) 0.0518(4) 0.0001(4) 0.0025(4) 0.0036(3)
O3 0.072(2) 0.0527(17) 0.082(2) -0.0080(15) 0.0260(16) 0.0030(15)
O4 0.0749(19) 0.0488(16) 0.0709(17) -0.0008(13) -0.0188(15) 0.0099(14)
O11 0.0527(14) 0.0483(13) 0.0540(16) 0.0113(12) -0.0039(13) -0.0045(10)
O12 0.0609(19) 0.0525(17) 0.087(2) 0.0301(15) -0.0012(17) -0.0073(14)
O21 0.0513(14) 0.0487(13) 0.0549(16) -0.0140(12) 0.0092(13) -0.0032(10)
O22 0.0630(18) 0.0612(17) 0.0674(18) -0.0264(14) 0.0144(15) -0.0088(14)
N11 0.057(2) 0.0534(19) 0.0464(17) 0.0028(15) -0.0004(17) -0.0105(16)
N12 0.066(2) 0.072(2) 0.056(2) 0.0041(17) -0.0103(18) -0.0084(18)
N21 0.0527(19) 0.0454(18) 0.0480(16) -0.0045(14) 0.0024(16) -0.0058(14)
N22 0.063(2) 0.060(2) 0.0558(19) -0.0061(17) 0.0126(18) -0.0099(16)
C11 0.053(2) 0.047(2) 0.0419(19) 0.0027(17) 0.0129(19) -0.0040(19)
C12 0.051(2) 0.050(2) 0.043(2) 0.0030(17) 0.0093(18) 0.0047(18)
C13 0.062(3) 0.062(2) 0.046(2) 0.004(2) -0.004(2) -0.005(2)
C14 0.048(2) 0.056(2) 0.054(2) 0.0168(18) 0.009(2) 0.0089(19)
C15 0.055(3) 0.082(3) 0.103(3) 0.050(3) 0.011(3) 0.008(2)
C16 0.054(3) 0.066(3) 0.059(2) 0.020(2) 0.013(2) 0.007(2)
C17 0.344(11) 0.112(5) 0.104(5) 0.010(4) 0.105(6) 0.076(6)
C18 0.142(6) 0.184(6) 0.154(6) 0.105(5) -0.047(5) -0.075(5)
C19 0.099(4) 0.127(4) 0.121(4) 0.082(4) 0.027(3) 0.028(3)
C21 0.042(2) 0.040(2) 0.049(2) -0.0021(16) -0.0080(19) 0.0026(17)
C22 0.044(2) 0.048(2) 0.046(2) -0.0054(17) 0.0008(17) 0.0034(17)
C23 0.055(2) 0.060(2) 0.049(2) -0.0070(19) 0.006(2) -0.0005(19)
C24 0.054(2) 0.046(2) 0.045(2) -0.0035(17) -0.003(2) 0.0018(18)
C25 0.072(3) 0.058(2) 0.058(2) -0.018(2) 0.008(2) -0.004(2)
C26 0.065(3) 0.047(2) 0.047(2) -0.0092(18) -0.0129(19) 0.0032(18)
C27 0.134(4) 0.066(3) 0.066(3) 0.000(2) -0.005(3) 0.002(3)
C28 0.066(3) 0.097(3) 0.089(3) -0.034(3) -0.014(3) 0.005(2)
C29 0.088(3) 0.069(3) 0.059(2) -0.023(2) -0.007(2) 0.004(2)
C31 0.108(4) 0.084(3) 0.147(5) -0.045(4) -0.012(4) 0.034(3)
C32 0.158(6) 0.080(3) 0.106(4) -0.030(3) -0.046(4) 0.010(3)
C41 0.113(4) 0.078(3) 0.112(4) -0.002(3) -0.035(4) 0.025(3)
C42 0.168(6) 0.119(5) 0.086(4) -0.006(3) -0.029(4) 0.080(4)
C110 0.083(3) 0.098(3) 0.073(3) 0.019(3) -0.031(3) -0.014(3)
C111 0.081(3) 0.050(2) 0.044(2) -0.0018(18) 0.002(2) -0.023(2)
C112 0.101(3) 0.052(2) 0.078(3) 0.001(2) 0.018(3) 0.000(2)
C113 0.144(4) 0.050(2) 0.088(3) 0.004(3) 0.025(4) 0.004(3)
C114 0.177(6) 0.057(3) 0.074(3) -0.002(2) -0.006(4) -0.045(4)
C115 0.119(4) 0.106(4) 0.057(3) 0.004(3) -0.008(3) -0.062(3)
C116 0.086(3) 0.077(3) 0.059(3) 0.010(2) -0.013(2) -0.032(2)
C210 0.086(3) 0.095(3) 0.074(3) -0.035(3) 0.030(3) -0.021(3)
C211 0.061(2) 0.0403(19) 0.0455(19) 0.0025(16) 0.0001(19) -0.0072(18)
C212 0.064(2) 0.052(2) 0.052(2) -0.0010(19) 0.007(2) -0.0121(18)
C213 0.082(3) 0.064(2) 0.056(2) -0.0074(19) 0.003(2) -0.025(2)
C214 0.107(4) 0.046(2) 0.080(3) -0.012(2) 0.006(3) -0.016(3)
C215 0.095(3) 0.045(2) 0.089(3) -0.015(2) 0.002(3) 0.009(2)
C216 0.067(2) 0.050(2) 0.071(3) -0.003(2) -0.013(3) 0.0039(17)

loop_
_atom_type_symbol
_atom_type_description
_atom_type_scat_dispersion_real
_atom_type_scat_dispersion_imag
_atom_type_scat_source
C C 0.0033 0.0016 'International Tables Vol C Tables 4.2.6.8 and 6.1.1.4'
H H 0.0000 0.0000 'International Tables Vol C Tables 4.2.6.8 and 6.1.1.4'
N N 0.0061 0.0033 'International Tables Vol C Tables 4.2.6.8 and 6.1.1.4'
O O 0.0106 0.0060 'International Tables Vol C Tables 4.2.6.8 and 6.1.1.4'
Ti Ti 0.2776 0.4457 'International Tables Vol C Tables 4.2.6.8 and 6.1.1.4'

loop_
_geom_angle_atom_site_label_1
_geom_angle_atom_site_label_2
_geom_angle_atom_site_label_3
_geom_angle
O4 Ti O3 99.28(14)
O4 Ti O21 100.20(11)
O3 Ti O21 92.46(10)
O4 Ti O11 91.47(11)
O3 Ti O11 99.38(11)
O21 Ti O11 161.84(11)
O4 Ti O12 171.86(13)
O3 Ti O12 88.15(11)
O21 Ti O12 82.68(10)
O11 Ti O12 83.99(10)
O4 Ti O22 89.55(12)
O3 Ti O22 170.96(13)
O21 Ti O22 84.01(10)
O11 Ti O22 82.21(10)
O12 Ti O22 83.15(12)
C31 O3 Ti 142.6(3)
C41 O4 Ti 151.0(3)
C11 O11 Ti 127.4(2)
C14 O12 Ti 136.4(2)
C21 O21 Ti 127.9(2)
C24 O22 Ti 136.1(2)
C11 N11 N12 111.4(3)
C11 N11 C111 128.7(3)
N12 N11 C111 120.0(3)
C13 N12 N11 105.9(3)
C21 N21 N22 112.0(3)
C21 N21 C211 128.5(3)
N22 N21 C211 119.4(3)
C23 N22 N21 106.1(3)
O11 C11 N11 122.4(3)
O11 C11 C12 131.1(3)
N11 C11 C12 106.5(3)
C14 C12 C11 121.3(3)
C14 C12 C13 134.4(3)
C11 C12 C13 104.3(3)
N12 C13 C12 111.9(3)
N12 C13 C110 118.4(3)
C12 C13 C110 129.7(4)
O12 C14 C12 119.5(3)
O12 C14 C15 116.7(3)
C12 C14 C15 123.7(4)
C16 C15 C14 118.0(3)
C17 C16 C18 108.7(5)
C17 C16 C15 110.7(4)
C18 C16 C15 111.5(4)
C17 C16 C19 107.9(4)
C18 C16 C19 108.3(4)
C15 C16 C19 109.7(3)
O21 C21 N21 123.3(3)
O21 C21 C22 130.6(3)
N21 C21 C22 106.1(3)
C24 C22 C21 121.9(3)
C24 C22 C23 133.5(3)
C21 C22 C23 104.6(3)
N22 C23 C22 111.1(3)
N22 C23 C210 119.8(3)
C22 C23 C210 129.0(3)
O22 C24 C22 119.2(3)
O22 C24 C25 120.3(3)
C22 C24 C25 120.5(3)
C24 C25 C26 119.0(3)
C27 C26 C28 110.6(4)
C27 C26 C29 109.4(3)
C28 C26 C29 109.0(3)
C27 C26 C25 110.3(3)
C28 C26 C25 111.5(3)
C29 C26 C25 105.9(3)
C32 C31 O3 114.6(5)
O4 C41 C42 114.5(4)
C112 C111 C116 122.1(4)
C112 C111 N11 119.4(4)
C116 C111 N11 118.5(4)
C111 C112 C113 117.5(4)
C114 C113 C112 121.3(5)
C113 C114 C115 120.2(5)
C114 C115 C116 120.3(5)
C111 C116 C115 118.6(4)
C216 C211 C212 120.5(3)
C216 C211 N21 120.1(3)
C212 C211 N21 119.4(3)
C213 C212 C211 119.4(4)
C212 C213 C214 120.7(4)
C215 C214 C213 120.0(4)
C214 C215 C216 120.5(4)
C211 C216 C215 118.8(4)

loop_
_geom_bond_atom_site_label_1
_geom_bond_atom_site_label_2
_geom_bond_distance
Ti O4 1.763(3)
Ti O3 1.780(3)
Ti O21 1.991(2)
Ti O11 1.996(2)
Ti O12 2.068(3)
Ti O22 2.092(3)
O3 C31 1.406(4)
O4 C41 1.366(4)
O11 C11 1.278(4)
O12 C14 1.261(4)
O21 C21 1.282(4)
O22 C24 1.258(4)
N11 C11 1.349(4)
N11 N12 1.400(4)
N11 C111 1.427(4)
N12 C13 1.297(5)
N21 C21 1.354(4)
N21 N22 1.389(4)
N21 C211 1.419(4)
N22 C23 1.306(4)
C11 C12 1.415(5)
C12 C14 1.401(5)
C12 C13 1.430(5)
C13 C110 1.491(5)
C14 C15 1.504(5)
C15 C16 1.491(5)
C16 C17 1.474(6)
C16 C18 1.489(7)
C16 C19 1.527(5)
C21 C22 1.413(4)
C22 C24 1.409(4)
C22 C23 1.442(5)
C23 C210 1.479(5)
C24 C25 1.500(5)
C25 C26 1.539(5)
C26 C27 1.507(5)
C26 C28 1.512(5)
C26 C29 1.538(5)
C31 C32 1.401(6)
C41 C42 1.436(6)
C111 C112 1.373(6)
C111 C116 1.376(5)
C112 C113 1.397(5)
C113 C114 1.360(6)
C114 C115 1.361(7)
C115 C116 1.393(6)
C211 C216 1.380(5)
C211 C212 1.383(5)
C212 C213 1.363(5)
C213 C214 1.371(5)
C214 C215 1.362(5)
C215 C216 1.388(5)
